data_1522593
loop_
_publ_author_name
'Niemiec, J.'

_publ_section_title
;
 X-ray analysis of technetium alloys with Rh, Pd and Pt
;
_journal_name_full
;
Bulletin de l'Academie Polonaise des Sciences, Serie des Sciences Chimiques
;
_journal_page_first 665
_journal_page_last 669
_journal_volume 11
_journal_year 1963
_chemical_formula_sum 'Pt0.246 Tc0.754'
_chemical_name_systematic '(Pt0.246 Tc0.754)'
_space_group_IT_number 194
_symmetry_space_group_name_Hall '-P 6c 2c'
_symmetry_space_group_name_H-M 'P 63/m m c'
_cell_angle_alpha 90
_cell_angle_beta 90
_cell_angle_gamma 120
_cell_formula_units_Z 2
_cell_length_a 2.746
_cell_length_b 2.746
_cell_length_c 4.381
_cell_volume 28.609
_citation_journal_id_ASTM BAPCAQ
_cod_data_source_file Niemiec_BAPCAQ_1963_1855.cif
_cod_data_source_block Pt0.246Tc0.754
_cod_original_cell_volume 28.60915
_cod_database_code 1522593

loop_
_symmetry_equiv_pos_as_xyz
x,y,z
x-y,x,z+1/2
-y,x-y,z
-x,-y,z+1/2
-x+y,-x,z
y,-x+y,z+1/2
-y,-x,-z+1/2
x-y,-y,-z
x,x-y,-z+1/2
y,x,-z
-x+y,y,-z+1/2
-x,-x+y,-z
-x,-y,-z
-x+y,-x,-z-1/2
y,-x+y,-z
x,y,-z-1/2
x-y,x,-z
-y,x-y,-z-1/2
y,x,z-1/2
-x+y,y,z
-x,-x+y,z-1/2
-y,-x,z
x-y,-y,z-1/2
x,x-y,z

loop_
_atom_site_label
_atom_site_type_symbol
_atom_site_fract_x
_atom_site_fract_y
_atom_site_fract_z
_atom_site_occupancy
_atom_site_U_iso_or_equiv
Tc1 Tc 0.3333 0.6667 0.25 0.754 0.0
Pt1 Pt 0.3333 0.6667 0.25 0.246 0.0
